data_7212331
loop_
_publ_author_name
'De Montigny, Frederic'
'Bast, Radovan'
'Gomes, Andre Severo Pereira'
'Pilet, Guillaume'
'Vanthuyne, Nicolas'
'Roussel, Christian'
'Guy, Laure'
'Schwerdtfeger, Peter'
'Saue, Trond'
'Crassous, Jeanne'

_publ_section_title
;
 Chiral oxorhenium(V) complexes as candidates for the experimental
 observation of molecular parity violation: a structural, synthetic and
 theoretical study.
;
_journal_issue 31
_journal_name_full 'Physical chemistry chemical physics : PCCP'
_journal_page_first 8792
_journal_page_last 8803
_journal_paper_doi 10.1039/b925050f
_journal_volume 12
_journal_year 2010
_chemical_formula_moiety 'C8 H17 O1 Re1 S4'
_chemical_formula_sum 'C8 H17 O Re S4'
_chemical_formula_weight 443.69
_space_group_IT_number 14
_symmetry_cell_setting monoclinic
_symmetry_space_group_name_Hall '-P 2yn'
_symmetry_space_group_name_H-M 'P 1 21/n 1'
_atom_sites_solution_hydrogens geom
_atom_sites_solution_primary direct
_audit_creation_date 10-02-08
_audit_creation_method CRYSTALS_ver_12.87
_cell_angle_alpha 90
_cell_angle_beta 102.115(2)
_cell_angle_gamma 90
_cell_formula_units_Z 4
_cell_length_a 8.1618(5)
_cell_length_b 16.1619(6)
_cell_length_c 10.9861(6)
_cell_measurement_reflns_used 15807
_cell_measurement_temperature 293
_cell_measurement_theta_max 29
_cell_measurement_theta_min 1
_cell_volume 1416.90(13)
_computing_cell_refinement 'DENZO/SCALEPACK (Otwinowski & Minor, 1997)'
_computing_data_collection 'COLLECT (Nonius, 2001).'
_computing_data_reduction 'DENZO/SCALEPACK (Otwinowski & Minor, 1997)'
_computing_molecular_graphics 'CAMERON (Watkin et al., 1996)'
_computing_publication_material 'CRYSTALS (Betteridge et al., 2003)'
_computing_structure_refinement 'CRYSTALS (Betteridge et al., 2003)'
_computing_structure_solution 'SIR92 (Altomare et al., 1994)'
_diffrn_ambient_temperature 293
_diffrn_measured_fraction_theta_full 0.989
_diffrn_measured_fraction_theta_max 0.953
_diffrn_measurement_device 'Nonius KappaCCD'
_diffrn_measurement_device_type Area
_diffrn_measurement_method \w/2\q
_diffrn_radiation_monochromator graphite
_diffrn_radiation_type 'Mo K\a'
_diffrn_radiation_wavelength 0.71073
_diffrn_reflns_av_R_equivalents 0.162
_diffrn_reflns_limit_h_max 11
_diffrn_reflns_limit_h_min -11
_diffrn_reflns_limit_k_max 17
_diffrn_reflns_limit_k_min -22
_diffrn_reflns_limit_l_max 14
_diffrn_reflns_limit_l_min -10
_diffrn_reflns_number 9209
_diffrn_reflns_theta_full 25.006
_diffrn_reflns_theta_max 29.077
_diffrn_reflns_theta_min 2.277
_diffrn_standards_number 0
_exptl_absorpt_coefficient_mu 9.136
_exptl_absorpt_correction_T_max 0.22
_exptl_absorpt_correction_T_min 0.13
_exptl_absorpt_correction_type analytical
_exptl_absorpt_process_details
;
Analytical Absorption (De Meulenaer & Tompa, 1965)
;
_exptl_crystal_colour red
_exptl_crystal_density_diffrn 2.080
_exptl_crystal_density_method 'not measured'
_exptl_crystal_description cubic
_exptl_crystal_F_000 848
_exptl_crystal_size_max 0.231
_exptl_crystal_size_mid 0.170
_exptl_crystal_size_min 0.165
_refine_diff_density_max 1.95
_refine_diff_density_min -3.83
_refine_ls_extinction_coef 23(8)
_refine_ls_extinction_method 'Larson (1970), Equation 22'
_refine_ls_goodness_of_fit_ref 1.0655
_refine_ls_hydrogen_treatment none
_refine_ls_matrix_type full
_refine_ls_number_parameters 128
_refine_ls_number_reflns 1735
_refine_ls_number_restraints 0
_refine_ls_R_factor_all 0.1061
_refine_ls_R_factor_gt 0.0609
_refine_ls_shift/su_max 0.0001248
_refine_ls_shift/su_mean 1.5418822
_refine_ls_structure_factor_coef F
_refine_ls_weighting_details
;
Method, part 1, Chebychev polynomial, (Watkin, 1994, Prince, 1982)
[weight] = 1.0/[A~0~*T~0~(x)+A~1~*T~1~(x) ... +A~n-1~]*T~n-1~(x)]
where A~i~ are the Chebychev coefficients listed below and x= Fcalc/Fmax
Method = Robust Weighting (Prince, 1982)
W = [weight] * [1-(deltaF/6*sigmaF)^2^]^2^
A~i~ are:
1.20 0.463 0.724
;
_refine_ls_weighting_scheme calc
_refine_ls_wR_factor_all 0.1126
_refine_ls_wR_factor_gt 0.0694
_refine_ls_wR_factor_ref 0.0644
_reflns_limit_h_max 10
_reflns_limit_h_min -11
_reflns_limit_k_max 22
_reflns_limit_k_min 0
_reflns_limit_l_max 14
_reflns_limit_l_min 0
_reflns_number_gt 2017
_reflns_number_total 3617
_reflns_threshold_expression I>2.0\s(I)
_oxford_diffrn_Wilson_B_factor 0.00
_oxford_diffrn_Wilson_scale 0.00
_oxford_refine_ls_r_factor_ref 0.0570
_oxford_refine_ls_scale 0.2190(10)
_oxford_reflns_number_all 3605
_oxford_reflns_threshold_expression_ref I>3.0\s(I)
_oxford_structure_analysis_title 'import in P 21/n'
_cod_data_source_file b925050f.txt
_cod_data_source_block 3
_cod_depositor_comments
;
The following automatic conversions were performed:

'_symmetry_cell_setting' value 'Monoclinic' changed to 'monoclinic'
according to /home/saulius/struct/CIF-dictionaries/cif_core.dic
dictionary named 'cif_core.dic' version 2.4.2 from 2011-04-26.

Automatic conversion script
Id: cif_fix_values 1891 2012-01-12 08:04:46Z andrius 
;
_cod_original_sg_symbol_H-M 'P 1 21/n 1 '
_cod_original_formula_sum 'C8 H17 O1 Re1 S4'
_cod_database_code 7212331

loop_
_symmetry_equiv_pos_as_xyz
x,y,z
-x,-y,-z
-x+1/2,y+1/2,-z+1/2
x+1/2,-y+1/2,z+1/2

loop_
_atom_site_label
_atom_site_type_symbol
_atom_site_fract_x
_atom_site_fract_y
_atom_site_fract_z
_atom_site_U_iso_or_equiv
_atom_site_occupancy
_atom_site_adp_type
Re1 Re 0.12817(6) 0.14451(3) 0.17389(5) 0.0478 1.0000 Uani
O1 O 0.1436(14) 0.2298(7) 0.2643(11) 0.0752 1.0000 Uani
S1 S 0.3341(5) 0.0553(3) 0.2754(4) 0.0635 1.0000 Uani
S2 S -0.0847(4) 0.1900(2) 0.0040(4) 0.0558 1.0000 Uani
S3 S 0.2940(4) 0.1444(3) 0.0294(4) 0.0603 1.0000 Uani
S4 S -0.0675(5) 0.0492(3) 0.2012(4) 0.0636 1.0000 Uani
C1 C 0.231(3) 0.0546(16) 0.5012(16) 0.0996 1.0000 Uani
C2 C 0.267(3) -0.0006(13) 0.3988(17) 0.0847 1.0000 Uani
C3 C -0.2677(16) 0.0805(10) 0.1021(16) 0.0647 1.0000 Uani
C4 C -0.2446(18) 0.1083(11) -0.0235(16) 0.0677 1.0000 Uani
C5 C 0.006(2) 0.1831(11) -0.1348(14) 0.0646 1.0000 Uani
C6 C 0.186(2) 0.2094(11) -0.1045(15) 0.0680 1.0000 Uani
C7 C 0.210(3) 0.2976(13) -0.067(2) 0.0964 1.0000 Uani
C8 C 0.262(3) 0.1864(14) -0.2145(19) 0.0913 1.0000 Uani
H31 H -0.3167 0.1269 0.1403 0.0781 1.0000 Uiso
H32 H -0.3468 0.0344 0.0919 0.0781 1.0000 Uiso
H41 H -0.3505 0.1283 -0.0731 0.0811 1.0000 Uiso
H42 H -0.2082 0.0608 -0.0678 0.0810 1.0000 Uiso
H51 H -0.0579 0.2180 -0.2004 0.0780 1.0000 Uiso
H52 H -0.0022 0.1250 -0.1647 0.0781 1.0000 Uiso
H81 H 0.3809 0.1965 -0.1952 0.1331 1.0000 Uiso
H82 H 0.2116 0.2185 -0.2869 0.1330 1.0000 Uiso
H83 H 0.2433 0.1284 -0.2340 0.1330 1.0000 Uiso
H73 H 0.3259 0.3147 -0.0638 0.1420 1.0000 Uiso
H72 H 0.1379 0.3335 -0.1251 0.1420 1.0000 Uiso
H71 H 0.1865 0.3063 0.0149 0.1420 1.0000 Uiso
H21 H 0.3548 -0.0393 0.4360 0.1029 1.0000 Uiso
H22 H 0.1655 -0.0321 0.3637 0.1030 1.0000 Uiso
H11 H 0.1887 0.0214 0.5616 0.1440 1.0000 Uiso
H12 H 0.3307 0.0819 0.5418 0.1440 1.0000 Uiso
H13 H 0.1474 0.0946 0.4668 0.1440 1.0000 Uiso

loop_
_atom_site_aniso_label
_atom_site_aniso_U_11
_atom_site_aniso_U_22
_atom_site_aniso_U_33
_atom_site_aniso_U_23
_atom_site_aniso_U_13
_atom_site_aniso_U_12
Re1 0.0395(3) 0.0516(3) 0.0483(3) -0.0065(3) 0.00030(19) -0.0017(3)
O1 0.066(6) 0.068(7) 0.081(8) -0.027(6) -0.010(6) -0.001(5)
S4 0.0528(19) 0.071(3) 0.064(2) 0.0058(19) 0.0048(17) -0.0060(18)
C3 0.041(7) 0.066(9) 0.085(11) -0.008(8) 0.010(7) -0.004(6)
C4 0.046(8) 0.085(11) 0.066(9) 0.001(8) -0.004(7) -0.008(8)
S2 0.0429(16) 0.059(2) 0.061(2) -0.0004(16) 0.0002(15) 0.0096(15)
C5 0.063(9) 0.075(10) 0.051(8) 0.014(7) -0.001(7) 0.016(8)
C6 0.067(9) 0.072(10) 0.066(10) 0.016(8) 0.015(8) 0.006(8)
S3 0.0416(16) 0.073(2) 0.066(2) 0.0123(19) 0.0099(15) 0.0085(17)
C8 0.085(12) 0.113(16) 0.083(13) 0.039(12) 0.035(11) 0.013(12)
C7 0.093(14) 0.085(14) 0.109(16) 0.007(12) 0.017(12) -0.007(11)
S1 0.0500(18) 0.072(2) 0.063(2) 0.012(2) 0.0002(16) 0.0094(18)
C2 0.090(13) 0.083(12) 0.070(11) 0.028(10) -0.008(9) -0.018(10)
C1 0.105(15) 0.15(2) 0.051(10) 0.012(12) 0.026(10) 0.000(14)

loop_
_atom_type_symbol
_atom_type_scat_dispersion_real
_atom_type_scat_dispersion_imag
_atom_type_scat_Cromer_Mann_a1
_atom_type_scat_Cromer_Mann_b1
_atom_type_scat_Cromer_Mann_a2
_atom_type_scat_Cromer_Mann_b2
_atom_type_scat_Cromer_Mann_a3
_atom_type_scat_Cromer_Mann_b3
_atom_type_scat_Cromer_Mann_a4
_atom_type_scat_Cromer_Mann_b4
_atom_type_scat_Cromer_Mann_c
_atom_type_scat_source
C 0.0033 0.0016 2.3100 20.8439 1.0200 10.2075 1.5886 0.5687 0.8650 51.6512 0.2156 'International Tables Vol C 4.2.6.8 and 6.1.1.4'
H 0.0000 0.0000 0.4930 10.5109 0.3229 26.1257 0.1402 3.1424 0.0408 57.7998 0.0030 'International Tables Vol C 4.2.6.8 and 6.1.1.4'
O 0.0106 0.0060 3.0485 13.2771 2.2868 5.7011 1.5463 0.3239 0.8670 32.9089 0.2508 'International Tables Vol C 4.2.6.8 and 6.1.1.4'
S 0.1246 0.1234 6.9053 1.4679 5.2034 22.2151 1.4379 0.2536 1.5863 56.1720 0.8669 'International Tables Vol C 4.2.6.8 and 6.1.1.4'
Re -1.0185 7.2310 28.7621 1.6719 15.7189 9.0923 14.5564 0.3505 5.4417 52.0861 10.4720 'International Tables Vol C 4.2.6.8 and 6.1.1.4'

loop_
_geom_angle_atom_site_label_1
_geom_angle_atom_site_label_2
_geom_angle_atom_site_label_3
_geom_angle
_geom_angle_publ_flag
O1 Re1 S4 116.2(5) yes
O1 Re1 S2 99.3(4) yes
S4 Re1 S2 84.02(13) yes
O1 Re1 S3 115.2(5) yes
S4 Re1 S3 128.44(15) yes
S2 Re1 S3 84.09(13) yes
O1 Re1 S1 105.6(4) yes
S4 Re1 S1 88.51(14) yes
S2 Re1 S1 154.86(15) yes
S3 Re1 S1 81.88(14) yes
Re1 S4 C3 107.3(5) yes
S4 C3 C4 111.1(10) yes
S4 C3 H31 110.3 no
C4 C3 H31 107.7 no
S4 C3 H32 110.1 no
C4 C3 H32 109.3 no
H31 C3 H32 108.2 no
C3 C4 S2 106.7(11) yes
C3 C4 H41 110.3 no
S2 C4 H41 111.7 no
C3 C4 H42 109.2 no
S2 C4 H42 111.3 no
H41 C4 H42 107.7 no
C4 S2 Re1 106.4(5) yes
C4 S2 C5 102.5(8) yes
Re1 S2 C5 106.1(5) yes
S2 C5 C6 110.3(12) yes
S2 C5 H51 109.4 no
C6 C5 H51 110.3 no
S2 C5 H52 108.8 no
C6 C5 H52 109.7 no
H51 C5 H52 108.2 no
C5 C6 S3 107.0(11) yes
C5 C6 C8 107.3(15) yes
S3 C6 C8 106.6(12) yes
C5 C6 C7 113.7(15) yes
S3 C6 C7 107.9(13) yes
C8 C6 C7 113.8(16) yes
C6 S3 Re1 107.2(5) yes
C6 C8 H81 110.2 no
C6 C8 H82 110.7 no
H81 C8 H82 108.8 no
C6 C8 H83 110.3 no
H81 C8 H83 108.3 no
H82 C8 H83 108.6 no
C6 C7 H73 110.8 no
C6 C7 H72 111.4 no
H73 C7 H72 107.8 no
C6 C7 H71 110.8 no
H73 C7 H71 107.8 no
H72 C7 H71 108.1 no
Re1 S1 C2 111.8(7) yes
S1 C2 C1 113.6(14) yes
S1 C2 H21 109.1 no
C1 C2 H21 108.0 no
S1 C2 H22 109.1 no
C1 C2 H22 108.2 no
H21 C2 H22 108.5 no
C2 C1 H11 109.7 no
C2 C1 H12 109.7 no
H11 C1 H12 109.0 no
C2 C1 H13 110.0 no
H11 C1 H13 108.7 no
H12 C1 H13 109.8 no

loop_
_geom_bond_atom_site_label_1
_geom_bond_atom_site_label_2
_geom_bond_distance
_geom_bond_publ_flag
Re1 O1 1.689(10) yes
Re1 S4 2.283(4) yes
Re1 S2 2.384(3) yes
Re1 S3 2.292(4) yes
Re1 S1 2.315(4) yes
S4 C3 1.834(15) yes
C3 C4 1.50(2) yes
C3 H31 0.984 no
C3 H32 0.976 no
C4 S2 1.836(16) yes
C4 H41 0.975 no
C4 H42 0.988 no
S2 C5 1.832(17) yes
C5 C6 1.50(2) yes
C5 H51 0.976 no
C5 H52 0.992 no
C6 S3 1.871(16) yes
C6 C8 1.51(3) yes
C6 C7 1.48(3) yes
C8 H81 0.967 no
C8 H82 0.965 no
C8 H83 0.967 no
C7 H73 0.976 no
C7 H72 0.968 no
C7 H71 0.971 no
S1 C2 1.806(19) yes
C2 C1 1.51(3) yes
C2 H21 0.971 no
C2 H22 0.983 no
C1 H11 0.970 no
C1 H12 0.954 no
C1 H13 0.957 no

loop_
_geom_hbond_atom_site_label_D
_geom_hbond_atom_site_label_H
_geom_hbond_atom_site_label_A
_geom_hbond_site_symmetry_A
_geom_hbond_angle_DHA
_geom_hbond_distance_DH
_geom_hbond_distance_HA
_geom_hbond_distance_DA
_geom_hbond_publ_flag
C5 H51 O1 4_454 131 0.98 2.53 3.25(3) yes
C8 H81 O1 4_554 152 0.97 2.57 3.45(3) yes
